data_1556197
loop_
_publ_author_name
'Chun, Yu Sung'
'Xuan, Zi'
'Kim, Ju Hyun'
'Lee, Sang-gi'

_publ_section_title
;
 An expedient and divergent tandem one-pot synthesis of
 pyrimidin-2,4-diones using the Blaise reaction intermediate.
;
_journal_issue 12
_journal_name_full 'Organic letters'
_journal_page_first 3162
_journal_page_last 3165
_journal_paper_doi 10.1021/ol401389j
_journal_volume 15
_journal_year 2013
_chemical_formula_sum 'C18 H16 N2 O2'
_chemical_formula_weight 292.33
_chemical_name_common 'U-5 Dr Jun'
_space_group_crystal_system monoclinic
_space_group_IT_number 14
_space_group_name_Hall '-P 2ybc'
_space_group_name_H-M_alt 'P 1 21/c 1'
_atom_sites_solution_hydrogens geom
_atom_sites_solution_primary direct
_atom_sites_solution_secondary difmap
_cell_angle_alpha 90
_cell_angle_beta 102.5580(10)
_cell_angle_gamma 90
_cell_formula_units_Z 4
_cell_length_a 11.1596(3)
_cell_length_b 9.7432(3)
_cell_length_c 13.8929(4)
_cell_measurement_reflns_used 9941
_cell_measurement_temperature 150.(2)
_cell_measurement_theta_max 28.2661
_cell_measurement_theta_min 2.5741
_cell_volume 1474.44(7)
_computing_cell_refinement 'SAINT V8.27B (Bruker AXS Inc., 2012)'
_computing_data_collection 'Bruker APEX-II'
_computing_data_reduction 'SAINT V8.27B (Bruker AXS Inc., 2012)'
_computing_molecular_graphics 'Bruker SHELXTL'
_computing_publication_material 'Bruker SHELXTL'
_computing_structure_refinement 'SHELXL-97 (Sheldrick, 2008)'
_computing_structure_solution 'SHELXS-97 (Sheldrick, 2008)'
_diffrn_ambient_temperature 150.(2)
_diffrn_detector_area_resol_mean 8.3333
_diffrn_measured_fraction_theta_full 0.998
_diffrn_measured_fraction_theta_max 0.998
_diffrn_measurement_device_type 'Bruker APEX-II CCD'
_diffrn_measurement_method '\f and \w scans'
_diffrn_radiation_monochromator graphite
_diffrn_radiation_type MoK\a
_diffrn_radiation_wavelength 0.71073
_diffrn_reflns_av_R_equivalents 0.0191
_diffrn_reflns_av_sigmaI/netI 0.0092
_diffrn_reflns_limit_h_max 14
_diffrn_reflns_limit_h_min -14
_diffrn_reflns_limit_k_max 12
_diffrn_reflns_limit_k_min -12
_diffrn_reflns_limit_l_max 18
_diffrn_reflns_limit_l_min -18
_diffrn_reflns_number 25573
_diffrn_reflns_theta_full 28.27
_diffrn_reflns_theta_max 28.27
_diffrn_reflns_theta_min 1.87
_exptl_absorpt_coefficient_mu 0.087
_exptl_absorpt_correction_T_max 0.99
_exptl_absorpt_correction_T_min 0.94
_exptl_absorpt_correction_type multi-scan
_exptl_absorpt_process_details 'SADABS V2012/1 (Bruker AXS Inc.)'
_exptl_crystal_colour colourless
_exptl_crystal_density_diffrn 1.317
_exptl_crystal_density_method 'not measured'
_exptl_crystal_description plate
_exptl_crystal_F_000 616
_exptl_crystal_size_max 0.440
_exptl_crystal_size_mid 0.290
_exptl_crystal_size_min 0.100
_refine_diff_density_max 0.354
_refine_diff_density_min -0.213
_refine_ls_extinction_method none
_refine_ls_goodness_of_fit_ref 1.061
_refine_ls_hydrogen_treatment constr
_refine_ls_matrix_type full
_refine_ls_number_parameters 201
_refine_ls_number_reflns 3644
_refine_ls_number_restraints 0
_refine_ls_restrained_S_all 1.061
_refine_ls_R_factor_all 0.0422
_refine_ls_R_factor_gt 0.0395
_refine_ls_shift/su_max 0.001
_refine_ls_shift/su_mean 0.000
_refine_ls_structure_factor_coef Fsqd
_refine_ls_weighting_details 'calc w=1/[\s^2^(Fo^2^)+(0.0577P)^2^+0.5002P] where P=(Fo^2^+2Fc^2^)/3'
_refine_ls_weighting_scheme calc
_refine_ls_wR_factor_gt 0.1071
_refine_ls_wR_factor_ref 0.1098
_reflns_number_gt 3365
_reflns_number_total 3644
_reflns_threshold_expression >2sigma(I)
_cod_data_source_file ol401389j_si_002.cif
_cod_data_source_block I
_cod_database_code 1556197

loop_
_space_group_symop_operation_xyz
'x, y, z'
'-x, y+1/2, -z+1/2'
'-x, -y, -z'
'x, -y-1/2, z-1/2'

loop_
_atom_site_type_symbol
_atom_site_label
_atom_site_fract_x
_atom_site_fract_y
_atom_site_fract_z
_atom_site_U_iso_or_equiv
_atom_site_adp_type
_atom_site_calc_flag
_atom_site_refinement_flags
_atom_site_occupancy
N N2 0.04283(7) 0.18278(8) 0.96509(6) 0.01904(18) Uani d . 1
H H2 -0.0146 0.123 0.94 0.023 Uiso calc R 1
N N1 0.21371(8) 0.24310(9) 1.08551(6) 0.02022(18) Uani d . 1
O O1 0.12278(6) 0.03286(7) 1.08698(5) 0.02188(17) Uani d . 1
O O2 0.31173(8) 0.44524(9) 1.07240(6) 0.0355(2) Uani d . 1
C C4 0.04207(9) 0.30774(10) 0.91691(7) 0.01901(19) Uani d . 1
C C12 -0.06045(9) 0.32245(10) 0.82947(7) 0.0197(2) Uani d . 1
C C13 -0.17788(9) 0.27603(11) 0.83306(8) 0.0228(2) Uani d . 1
H H13 -0.1922 0.238 0.8925 0.027 Uiso calc R 1
C C6 0.29568(9) 0.21159(11) 1.17897(7) 0.0214(2) Uani d . 1
C C1 0.12552(8) 0.14598(10) 1.04794(7) 0.01774(19) Uani d . 1
C C17 -0.04125(10) 0.37697(10) 0.74090(7) 0.0231(2) Uani d . 1
H H17 0.0379 0.409 0.7368 0.028 Uiso calc R 1
C C16 -0.13787(10) 0.38434(11) 0.65882(8) 0.0253(2) Uani d . 1
H H16 -0.1236 0.4214 0.5991 0.03 Uiso calc R 1
C C2 0.22566(10) 0.37020(11) 1.03846(8) 0.0234(2) Uani d . 1
C C14 -0.27394(10) 0.28481(11) 0.75079(8) 0.0254(2) Uani d . 1
H H14 -0.3534 0.2538 0.7549 0.03 Uiso calc R 1
C C15 -0.25502(10) 0.33857(11) 0.66221(8) 0.0248(2) Uani d . 1
C C5 0.13821(12) 0.54186(12) 0.90779(9) 0.0331(3) Uani d . 1
H H5A 0.1958 0.5393 0.8637 0.05 Uiso calc R 1
H H5B 0.1671 0.6081 0.9608 0.05 Uiso calc R 1
H H5C 0.0569 0.5694 0.8704 0.05 Uiso calc R 1
C C3 0.13032(10) 0.40203(10) 0.95138(7) 0.0227(2) Uani d . 1
C C7 0.37379(10) 0.09996(12) 1.18677(8) 0.0271(2) Uani d . 1
H H7 0.3772 0.0467 1.1301 0.033 Uiso calc R 1
C C18 -0.35848(12) 0.34360(15) 0.57202(9) 0.0375(3) Uani d . 1
H H18A -0.4015 0.4316 0.57 0.056 Uiso calc R 1
H H18B -0.416 0.2685 0.5747 0.056 Uiso calc R 1
H H18C -0.3251 0.334 0.5127 0.056 Uiso calc R 1
C C11 0.29050(11) 0.29125(12) 1.26052(8) 0.0289(2) Uani d . 1
H H11 0.2371 0.3682 1.2547 0.035 Uiso calc R 1
C C8 0.44745(11) 0.06597(13) 1.27802(9) 0.0343(3) Uani d . 1
H H8 0.501 -0.0108 1.2838 0.041 Uiso calc R 1
C C9 0.44254(12) 0.14397(14) 1.36011(9) 0.0372(3) Uani d . 1
H H9 0.4923 0.1204 1.4225 0.045 Uiso calc R 1
C C10 0.36515(13) 0.25644(14) 1.35143(9) 0.0368(3) Uani d . 1
H H10 0.3628 0.3105 1.4079 0.044 Uiso calc R 1

loop_
_atom_site_aniso_label
_atom_site_aniso_U_11
_atom_site_aniso_U_22
_atom_site_aniso_U_33
_atom_site_aniso_U_12
_atom_site_aniso_U_13
_atom_site_aniso_U_23
N2 0.0202(4) 0.0155(4) 0.0191(4) -0.0049(3) -0.0009(3) 0.0007(3)
N1 0.0207(4) 0.0190(4) 0.0187(4) -0.0055(3) -0.0006(3) -0.0009(3)
O1 0.0222(3) 0.0180(3) 0.0222(3) -0.0045(3) -0.0021(3) 0.0025(3)
O2 0.0388(5) 0.0314(4) 0.0316(4) -0.0204(4) -0.0024(3) 0.0008(3)
C4 0.0234(4) 0.0164(4) 0.0173(4) -0.0016(3) 0.0045(3) 0.0007(3)
C12 0.0245(5) 0.0147(4) 0.0187(4) 0.0003(3) 0.0023(3) -0.0002(3)
C13 0.0256(5) 0.0213(5) 0.0211(5) 0.0007(4) 0.0044(4) 0.0022(4)
C6 0.0193(4) 0.0238(5) 0.0189(4) -0.0068(4) -0.0002(3) -0.0011(4)
C1 0.0183(4) 0.0167(4) 0.0177(4) -0.0029(3) 0.0028(3) -0.0018(3)
C17 0.0291(5) 0.0191(4) 0.0214(5) -0.0007(4) 0.0057(4) 0.0012(4)
C16 0.0365(6) 0.0200(5) 0.0191(5) 0.0037(4) 0.0049(4) 0.0024(4)
C2 0.0275(5) 0.0201(5) 0.0220(5) -0.0089(4) 0.0039(4) -0.0016(4)
C14 0.0231(5) 0.0242(5) 0.0274(5) 0.0023(4) 0.0022(4) 0.0001(4)
C15 0.0305(5) 0.0197(5) 0.0214(5) 0.0078(4) -0.0006(4) -0.0019(4)
C5 0.0481(7) 0.0196(5) 0.0288(6) -0.0122(5) 0.0018(5) 0.0029(4)
C3 0.0292(5) 0.0177(5) 0.0208(5) -0.0058(4) 0.0043(4) 0.0007(4)
C7 0.0212(5) 0.0301(5) 0.0280(5) -0.0021(4) 0.0007(4) -0.0040(4)
C18 0.0362(6) 0.0437(7) 0.0270(6) 0.0087(5) -0.0053(5) 0.0004(5)
C11 0.0330(5) 0.0274(5) 0.0244(5) -0.0039(4) 0.0020(4) -0.0057(4)
C8 0.0241(5) 0.0349(6) 0.0382(6) -0.0015(4) -0.0060(4) 0.0028(5)
C9 0.0343(6) 0.0432(7) 0.0273(6) -0.0111(5) -0.0086(5) 0.0051(5)
C10 0.0446(7) 0.0417(7) 0.0209(5) -0.0110(5) 0.0003(5) -0.0067(5)

loop_
_atom_type_symbol
_atom_type_description
_atom_type_scat_dispersion_real
_atom_type_scat_dispersion_imag
_atom_type_scat_source
C C 0.0033 0.0016 'International Tables Vol C Tables 4.2.6.8 and 6.1.1.4'
H H 0.0000 0.0000 'International Tables Vol C Tables 4.2.6.8 and 6.1.1.4'
N N 0.0061 0.0033 'International Tables Vol C Tables 4.2.6.8 and 6.1.1.4'
O O 0.0106 0.0060 'International Tables Vol C Tables 4.2.6.8 and 6.1.1.4'

loop_
_geom_angle_atom_site_label_1
_geom_angle_atom_site_label_2
_geom_angle_atom_site_label_3
_geom_angle
C1 N2 C4 124.89(8)
C1 N1 C2 123.59(8)
C1 N1 C6 116.86(8)
C2 N1 C6 119.54(8)
C3 C4 N2 119.74(9)
C3 C4 C12 126.54(9)
N2 C4 C12 113.72(8)
C13 C12 C17 118.59(9)
C13 C12 C4 120.11(9)
C17 C12 C4 121.24(9)
C14 C13 C12 120.83(9)
C7 C6 C11 120.95(10)
C7 C6 N1 120.07(9)
C11 C6 N1 118.93(10)
O1 C1 N2 122.16(8)
O1 C1 N1 121.99(9)
N2 C1 N1 115.85(8)
C16 C17 C12 120.08(10)
C17 C16 C15 121.48(10)
O2 C2 N1 119.37(10)
O2 C2 C3 124.38(10)
N1 C2 C3 116.24(8)
C13 C14 C15 120.74(10)
C16 C15 C14 118.27(9)
C16 C15 C18 121.08(10)
C14 C15 C18 120.63(11)
C4 C3 C2 119.42(9)
C4 C3 C5 125.05(10)
C2 C3 C5 115.52(9)
C6 C7 C8 119.70(11)
C6 C11 C10 118.78(11)
C9 C8 C7 119.95(12)
C8 C9 C10 119.97(11)
C9 C10 C11 120.65(11)

loop_
_geom_bond_atom_site_label_1
_geom_bond_atom_site_label_2
_geom_bond_distance
N2 C1 1.3576(12)
N2 C4 1.3885(12)
N1 C1 1.3832(12)
N1 C2 1.4200(13)
N1 C6 1.4493(12)
O1 C1 1.2317(12)
O2 C2 1.2175(13)
C4 C3 1.3557(14)
C4 C12 1.4836(13)
C12 C13 1.3975(14)
C12 C17 1.3988(14)
C13 C14 1.3893(14)
C6 C7 1.3833(15)
C6 C11 1.3848(15)
C17 C16 1.3905(14)
C16 C15 1.3918(16)
C2 C3 1.4601(14)
C14 C15 1.3951(15)
C15 C18 1.5088(15)
C5 C3 1.5013(14)
C7 C8 1.3926(15)
C11 C10 1.3953(16)
C8 C9 1.3815(19)
C9 C10 1.384(2)
